data_1521038
loop_
_publ_author_name
'Fleet, M.E.'
'Liu, X.-Y.'
'Pan, Y.-M.'

_publ_section_title
;
 Site preference of rare earth elements in hydroxyapatite Ca10 (P O4)6 (O
 H)2
;
_journal_name_full 'Journal of Solid State Chemistry'
_journal_page_first 391
_journal_page_last 398
_journal_volume 149
_journal_year 2000
_chemical_formula_sum 'Ca9.692 H2 Na0.04 O26 P5.778 Si0.222 Sm0.271'
_chemical_name_systematic 'Ca9.692 Na0.04 Sm0.271 (P0.963 Si0.037 O4)6 (O H)2'
_space_group_IT_number 176
_symmetry_space_group_name_Hall '-P 6c'
_symmetry_space_group_name_H-M 'P 63/m'
_cell_angle_alpha 90
_cell_angle_beta 90
_cell_angle_gamma 120
_cell_formula_units_Z 1
_cell_length_a 9.4202
_cell_length_b 9.4202
_cell_length_c 6.8832
_cell_volume 528.982
_citation_journal_id_ASTM JSSCBI
_cod_data_source_file Fleet_JSSCBI_2000_1739.cif
_cod_data_source_block H2Ca9.692Na0.04O26P5.778Si0.222Sm0.271
_cod_original_cell_volume 528.9825
_cod_original_formula_sum 'H2 Ca9.692 Na0.04 O26 P5.778 Si0.222 Sm0.271'
_cod_database_code 1521038

loop_
_symmetry_equiv_pos_as_xyz
x,y,z
x-y,x,z+1/2
-y,x-y,z
-x,-y,z+1/2
-x+y,-x,z
y,-x+y,z+1/2
-x,-y,-z
-x+y,-x,-z-1/2
y,-x+y,-z
x,y,-z-1/2
x-y,x,-z
-y,x-y,-z-1/2

loop_
_atom_site_label
_atom_site_type_symbol
_atom_site_fract_x
_atom_site_fract_y
_atom_site_fract_z
_atom_site_occupancy
_atom_site_U_iso_or_equiv
O1 O-2 0.4841 0.3271 0.25 1 0.0
Sm1 Sm+3 0.6667 0.3333 0.00129 0.0197 0.0
Ca1 Ca+2 0.6667 0.3333 0.00129 0.971 0.0
Si1 Si+4 0.36835 0.39814 0.25 0.037 0.0
Sm2 Sm+3 0.99248 0.24616 0.25 0.032 0.0
O3 O-2 0.2574 0.3433 0.0704 1 0.0
O4 O-2 0 0 0.1951 0.5 0.0
Ca2 Ca+2 0.99248 0.24616 0.25 0.968 0.0
O2 O-2 0.4652 0.5869 0.25 1 0.0
P1 P+5 0.36835 0.39814 0.25 0.963 0.0
H1 H+1 0 0 0.061 0.5 0.0
Na1 Na+1 0.6667 0.3333 0.00129 0.01 0.0
